data_7710696
loop_
_publ_author_name
'Milani, Jorge Luiz S\^onego'
'da Mata, Alvaro Farias Arruda'
'Oliveira, Igor Santos'
'Valdo, Ana Karoline Silva Medanha'
'Terra, Felipe Martins'
'Rabelo, Renato'
'Cangussu, Danielle'
'Cano, Joan'
'Lloret, Francesc'
'Julve, Miguel'
'das Chagas, Rafael Pav\~ao'

_publ_section_title
;
 Single-molecule magnet behaviour and catalytic properties of tetrahedral
 Co(II) complexes bearing chloride and 1,2-disubstituted benzimidazole as
 ligands
;
_journal_name_full 'Dalton Transactions'
_journal_paper_doi 10.1039/D2DT01440H
_journal_year 2022
_chemical_formula_sum 'C44 H40 Cl2 Co N4 O4'
_chemical_formula_weight 818.63
_space_group_crystal_system monoclinic
_space_group_IT_number 15
_space_group_name_Hall '-C 2yc'
_space_group_name_H-M_alt 'C 1 2/c 1'
_atom_sites_solution_hydrogens geom
_audit_creation_method SHELXL-2014/7
_audit_update_record
;
2018-02-06 deposited with the CCDC.	2022-07-22 downloaded from the CCDC.
;
_cell_angle_alpha 90
_cell_angle_beta 100.070(2)
_cell_angle_gamma 90
_cell_formula_units_Z 8
_cell_length_a 46.6731(11)
_cell_length_b 11.7655(3)
_cell_length_c 14.8882(4)
_cell_measurement_reflns_used 1611
_cell_measurement_temperature 296(2)
_cell_measurement_theta_max 44.40
_cell_measurement_theta_min 3.85
_cell_volume 8049.6(4)
_computing_structure_refinement 'SHELXL-2014/7 (Sheldrick, 2014)'
_diffrn_ambient_temperature 296(2)
_diffrn_measured_fraction_theta_full 0.986
_diffrn_measured_fraction_theta_max 0.986
_diffrn_measurement_device_type 'Bruker APEX-II CCD'
_diffrn_radiation_type CuK\a
_diffrn_radiation_wavelength 1.54178
_diffrn_reflns_av_R_equivalents 0.1483
_diffrn_reflns_av_unetI/netI 0.1135
_diffrn_reflns_Laue_measured_fraction_full 0.986
_diffrn_reflns_Laue_measured_fraction_max 0.986
_diffrn_reflns_limit_h_max 54
_diffrn_reflns_limit_h_min -54
_diffrn_reflns_limit_k_max 7
_diffrn_reflns_limit_k_min -13
_diffrn_reflns_limit_l_max 17
_diffrn_reflns_limit_l_min -17
_diffrn_reflns_number 26243
_diffrn_reflns_point_group_measured_fraction_full 0.986
_diffrn_reflns_point_group_measured_fraction_max 0.986
_diffrn_reflns_theta_full 66.409
_diffrn_reflns_theta_max 66.409
_diffrn_reflns_theta_min 1.923
_exptl_absorpt_coefficient_mu 4.946
_exptl_absorpt_process_details 'Blessing, R. H. (1995) Acta Cryst., A51, 33-38'
_exptl_crystal_colour blue
_exptl_crystal_density_diffrn 1.351
_exptl_crystal_description plate
_exptl_crystal_F_000 3400
_refine_diff_density_max 0.958
_refine_diff_density_min -0.422
_refine_diff_density_rms 0.110
_refine_ls_extinction_coef 0.00070(9)
_refine_ls_extinction_expression Fc^*^=kFc[1+0.001xFc^2^\l^3^/sin(2\q)]^-1/4^
_refine_ls_extinction_method 'SHELXL-2014/7 (Sheldrick 2014'
_refine_ls_goodness_of_fit_ref 1.031
_refine_ls_hydrogen_treatment constr
_refine_ls_matrix_type full
_refine_ls_number_parameters 497
_refine_ls_number_reflns 6970
_refine_ls_number_restraints 511
_refine_ls_restrained_S_all 1.029
_refine_ls_R_factor_all 0.1922
_refine_ls_R_factor_gt 0.0959
_refine_ls_shift/su_max 0.001
_refine_ls_shift/su_mean 0.000
_refine_ls_structure_factor_coef Fsqd
_refine_ls_weighting_details 'w=1/[\s^2^(Fo^2^)+(0.1675P)^2^+3.6494P] where P=(Fo^2^+2Fc^2^)/3'
_refine_ls_weighting_scheme calc
_refine_ls_wR_factor_gt 0.2557
_refine_ls_wR_factor_ref 0.3177
_reflns_Friedel_coverage 0.000
_reflns_number_gt 3179
_reflns_number_total 6970
_reflns_threshold_expression 'I > 2\s(I)'
_cod_data_source_file d2dt01440h2.cif
_cod_data_source_block Co_o_OMe
_cod_original_sg_symbol_H-M 'C 2/c'
_cod_database_code 7710696
_shelx_shelxl_version_number 2014/7
_shelx_space_group_comment
;
The symmetry employed for this shelxl refinement is uniquely defined
by the following loop, which should always be used as a source of
symmetry information in preference to the above space-group names.
They are only intended as comments.
;

loop_
_space_group_symop_operation_xyz
'x, y, z'
'-x, y, -z+1/2'
'x+1/2, y+1/2, z'
'-x+1/2, y+1/2, -z+1/2'
'-x, -y, -z'
'x, -y, z-1/2'
'-x+1/2, -y+1/2, -z'
'x+1/2, -y+1/2, z-1/2'

loop_
_atom_site_label
_atom_site_type_symbol
_atom_site_fract_x
_atom_site_fract_y
_atom_site_fract_z
_atom_site_U_iso_or_equiv
_atom_site_adp_type
_atom_site_occupancy
_atom_site_site_symmetry_order
_atom_site_calc_flag
_atom_site_refinement_flags_posn
_atom_site_refinement_flags_adp
_atom_site_refinement_flags_occupancy
_atom_site_disorder_assembly
_atom_site_disorder_group
Co1 Co 0.11346(2) 0.77923(11) 0.16540(9) 0.0622(5) Uani 1 1 d . U . . .
Cl2 Cl 0.08403(5) 0.7685(2) 0.26870(17) 0.0932(8) Uani 1 1 d . U . . .
Cl1 Cl 0.12524(4) 0.95137(19) 0.11654(16) 0.0801(7) Uani 1 1 d . U . . .
N2A N 0.20182(12) 0.6897(5) 0.2475(4) 0.0563(15) Uani 1 1 d . U . . .
O1A O 0.28503(11) 0.6045(5) 0.2230(4) 0.0732(15) Uani 1 1 d . U . . .
O2A O 0.18743(13) 0.4611(5) 0.1657(4) 0.0820(17) Uani 1 1 d . U . . .
N1A N 0.15432(12) 0.7297(5) 0.2282(4) 0.0544(14) Uani 1 1 d . U . . .
C1A C 0.17577(15) 0.6833(6) 0.1914(5) 0.0535(17) Uani 1 1 d . U . . .
C3A C 0.19732(15) 0.7464(6) 0.3256(5) 0.0538(17) Uani 1 1 d . U . . .
C2A C 0.16756(16) 0.7696(6) 0.3132(5) 0.0565(18) Uani 1 1 d . U . . .
C7A C 0.15589(16) 0.8268(7) 0.3813(5) 0.0587(19) Uani 1 1 d . U . . .
H7A H 0.1360 0.8403 0.3753 0.070 Uiso 1 1 calc R U . . .
C6A C 0.17456(18) 0.8613(7) 0.4555(6) 0.070(2) Uani 1 1 d . U . . .
H6A H 0.1671 0.9000 0.5008 0.084 Uiso 1 1 calc R U . . .
C5A C 0.20422(19) 0.8422(7) 0.4679(6) 0.073(2) Uani 1 1 d . U . . .
H5A H 0.2162 0.8699 0.5198 0.088 Uiso 1 1 calc R U . . .
C4A C 0.21625(17) 0.7822(7) 0.4033(5) 0.066(2) Uani 1 1 d . U . . .
H4A H 0.2361 0.7665 0.4116 0.079 Uiso 1 1 calc R U . . .
C8A C 0.23012(15) 0.6585(7) 0.2278(6) 0.065(2) Uani 1 1 d . U . . .
H8A1 H 0.2425 0.7252 0.2337 0.078 Uiso 1 1 calc R U . . .
H8A2 H 0.2279 0.6324 0.1652 0.078 Uiso 1 1 calc R U . . .
C9A C 0.24514(15) 0.5640(7) 0.2920(5) 0.0582(18) Uani 1 1 d . U . . .
C10A C 0.23232(17) 0.5036(7) 0.3522(6) 0.067(2) Uani 1 1 d . U . . .
H10A H 0.2129 0.5168 0.3556 0.080 Uiso 1 1 calc R U . . .
C11A C 0.2478(2) 0.4225(7) 0.4086(6) 0.076(2) Uani 1 1 d . U . . .
H11A H 0.2390 0.3827 0.4503 0.091 Uiso 1 1 calc R U . . .
C12A C 0.2761(2) 0.4020(8) 0.4020(6) 0.078(2) Uani 1 1 d . U . . .
H12A H 0.2864 0.3478 0.4400 0.093 Uiso 1 1 calc R U . . .
C13A C 0.28983(18) 0.4595(7) 0.3405(6) 0.070(2) Uani 1 1 d . U . . .
H13A H 0.3090 0.4436 0.3361 0.084 Uiso 1 1 calc R U . . .
C14A C 0.27428(16) 0.5410(7) 0.2859(6) 0.0642(19) Uani 1 1 d . U . . .
C15A C 0.3143(2) 0.5843(9) 0.2119(8) 0.101(3) Uani 1 1 d . U . . .
H15A H 0.3192 0.6342 0.1659 0.151 Uiso 1 1 calc R U . . .
H15B H 0.3272 0.5981 0.2686 0.151 Uiso 1 1 calc R U . . .
H15C H 0.3163 0.5068 0.1937 0.151 Uiso 1 1 calc R U . . .
C16A C 0.17139(15) 0.6315(7) 0.0983(5) 0.0575(17) Uani 1 1 d . U . . .
C21A C 0.17702(17) 0.5180(7) 0.0872(6) 0.067(2) Uani 1 1 d . U . . .
C22A C 0.1962(3) 0.3449(9) 0.1612(9) 0.140(5) Uani 1 1 d . U . . .
H22A H 0.2030 0.3170 0.2218 0.210 Uiso 1 1 calc R U . . .
H22B H 0.1799 0.3002 0.1328 0.210 Uiso 1 1 calc R U . . .
H22C H 0.2115 0.3396 0.1262 0.210 Uiso 1 1 calc R U . . .
C20A C 0.17200(19) 0.4699(9) 0.0004(6) 0.086(3) Uani 1 1 d . U . . .
H20A H 0.1765 0.3939 -0.0077 0.103 Uiso 1 1 calc R U . . .
C19A C 0.16061(19) 0.5344(10) -0.0717(6) 0.087(3) Uani 1 1 d . U . . .
H19A H 0.1566 0.5020 -0.1295 0.104 Uiso 1 1 calc R U . . .
C18A C 0.15488(18) 0.6478(9) -0.0608(6) 0.082(3) Uani 1 1 d . U . . .
H18A H 0.1475 0.6917 -0.1116 0.099 Uiso 1 1 calc R U . . .
C17A C 0.16006(16) 0.6971(8) 0.0246(6) 0.068(2) Uani 1 1 d . U . . .
H17A H 0.1559 0.7735 0.0319 0.082 Uiso 1 1 calc R U . . .
N1B N 0.09663(13) 0.6634(6) 0.0722(4) 0.0657(16) Uani 1 1 d . U . . .
C1B C 0.08107(17) 0.6873(9) -0.0106(7) 0.086(2) Uani 1 1 d D U . . .
N2B N 0.07511(15) 0.5842(9) -0.0573(5) 0.091(2) Uani 1 1 d . U . . .
C7B C 0.08671(18) 0.4966(10) -0.0022(7) 0.085(2) Uani 1 1 d . U . . .
C2B C 0.09987(16) 0.5466(8) 0.0792(6) 0.067(2) Uani 1 1 d . U . . .
C8B C 0.0568(2) 0.5694(14) -0.1487(6) 0.141(5) Uani 1 1 d . U . . .
H8B1 H 0.0674 0.5256 -0.1874 0.170 Uiso 1 1 calc R U . . .
H8B2 H 0.0523 0.6431 -0.1768 0.170 Uiso 1 1 calc R U . . .
C17B C 0.0540(2) 0.8551(8) 0.0342(8) 0.099(3) Uani 1 1 d D U . . .
H17B H 0.0505 0.8087 0.0817 0.118 Uiso 1 1 calc R U . . .
O2B O 0.09230(19) 0.8125(10) -0.1494(7) 0.153(3) Uani 1 1 d . U . . .
C16B C 0.0692(2) 0.8091(9) -0.0262(9) 0.112(3) Uani 1 1 d D U . . .
C21B C 0.0740(3) 0.8768(12) -0.0874(10) 0.129(3) Uani 1 1 d D U . . .
C18B C 0.0431(3) 0.9648(11) 0.0322(12) 0.157(5) Uani 1 1 d D U . . .
H18B H 0.0335 0.9965 0.0759 0.188 Uiso 1 1 calc R U . . .
C20B C 0.0655(3) 0.9798(12) -0.1119(11) 0.142(4) Uani 1 1 d D U . . .
H20B H 0.0698 1.0186 -0.1625 0.170 Uiso 1 1 calc R U . . .
C19B C 0.0490(4) 1.0223(16) -0.0487(12) 0.182(6) Uani 1 1 d D U . . .
H19B H 0.0411 1.0945 -0.0601 0.219 Uiso 1 1 calc R U . . .
O1B O 0.0133(3) 0.6817(14) -0.1218(10) 0.249(6) Uani 1 1 d . U . . .
C3B C 0.1132(2) 0.4806(9) 0.1522(7) 0.098(3) Uani 1 1 d . U . . .
H3B H 0.1212 0.5124 0.2082 0.118 Uiso 1 1 calc R U . . .
C4B C 0.1137(3) 0.3686(11) 0.1372(11) 0.157(6) Uani 1 1 d . U . . .
H4B H 0.1227 0.3229 0.1849 0.189 Uiso 1 1 calc R U . . .
C5B C 0.1023(3) 0.3172(12) 0.0591(13) 0.168(6) Uani 1 1 d . U . . .
H5B H 0.1043 0.2389 0.0542 0.202 Uiso 1 1 calc R U . . .
C6B C 0.0881(3) 0.3753(12) -0.0122(10) 0.128(4) Uani 1 1 d . U . . .
H6B H 0.0795 0.3390 -0.0657 0.153 Uiso 1 1 calc R U . . .
C13B C -0.0220(2) 0.5333(14) -0.1167(7) 0.132(4) Uani 1 1 d D U . . .
H13B H -0.0363 0.5835 -0.1053 0.159 Uiso 1 1 calc R U . . .
C14B C 0.0054(2) 0.5578(15) -0.1192(7) 0.137(4) Uani 1 1 d D U . . .
C9B C 0.0279(3) 0.5062(18) -0.1388(9) 0.168(5) Uani 1 1 d D U . . .
C10B C 0.0219(3) 0.3922(19) -0.1407(14) 0.211(7) Uani 1 1 d D U . . .
H10B H 0.0379 0.3457 -0.1421 0.253 Uiso 1 1 calc R U . . .
C12B C -0.0252(4) 0.4178(15) -0.1342(14) 0.196(7) Uani 1 1 d D U . . .
H12B H -0.0442 0.3909 -0.1430 0.235 Uiso 1 1 calc R U . . .
C11B C -0.0035(3) 0.3350(17) -0.1407(16) 0.235(7) Uani 1 1 d D U . . .
H11B H -0.0061 0.2566 -0.1443 0.282 Uiso 1 1 calc R U . . .
C22B C 0.0966(5) 0.8905(16) -0.2153(11) 0.229(9) Uani 1 1 d . U . . .
H22D H 0.1079 0.8561 -0.2561 0.343 Uiso 1 1 calc R U . . .
H22E H 0.0782 0.9142 -0.2490 0.343 Uiso 1 1 calc R U . . .
H22F H 0.1069 0.9553 -0.1865 0.343 Uiso 1 1 calc R U . . .
C15B C -0.0203(6) 0.728(2) -0.1493(16) 0.323(15) Uani 1 1 d . U . . .
H15G H -0.0201 0.8097 -0.1546 0.485 Uiso 1 1 calc R U . . .
H15H H -0.0292 0.6958 -0.2065 0.485 Uiso 1 1 calc R U . . .
H15I H -0.0311 0.7070 -0.1028 0.485 Uiso 1 1 calc R U . . .

loop_
_atom_site_aniso_label
_atom_site_aniso_U_11
_atom_site_aniso_U_22
_atom_site_aniso_U_33
_atom_site_aniso_U_23
_atom_site_aniso_U_13
_atom_site_aniso_U_12
Co1 0.0423(7) 0.0619(9) 0.0791(10) -0.0016(7) 0.0013(6) -0.0018(6)
Cl2 0.0677(14) 0.117(2) 0.0973(18) -0.0073(15) 0.0211(12) -0.0142(13)
Cl1 0.0641(13) 0.0670(14) 0.1022(17) 0.0058(12) -0.0047(11) -0.0055(10)
N2A 0.040(3) 0.065(4) 0.059(4) -0.004(3) -0.005(3) 0.006(3)
O1A 0.052(3) 0.068(4) 0.100(4) -0.010(3) 0.013(3) 0.008(3)
O2A 0.092(4) 0.060(3) 0.084(4) -0.010(3) -0.011(3) 0.016(3)
N1A 0.048(3) 0.053(4) 0.059(4) -0.005(3) 0.001(3) -0.002(3)
C1A 0.044(3) 0.054(4) 0.059(4) 0.001(3) 0.001(3) -0.002(3)
C3A 0.044(4) 0.055(5) 0.058(4) 0.007(3) -0.002(3) 0.001(3)
C2A 0.054(4) 0.055(5) 0.056(4) 0.001(3) -0.001(3) 0.007(3)
C7A 0.055(4) 0.061(5) 0.059(5) -0.005(4) 0.006(3) 0.004(4)
C6A 0.079(5) 0.066(6) 0.061(5) -0.008(4) -0.002(4) 0.002(4)
C5A 0.084(5) 0.065(6) 0.062(5) 0.002(4) -0.014(4) -0.005(4)
C4A 0.056(4) 0.065(5) 0.068(5) -0.002(4) -0.016(3) 0.001(4)
C8A 0.046(4) 0.071(5) 0.076(5) 0.005(4) 0.007(3) -0.001(3)
C9A 0.047(4) 0.057(5) 0.064(5) -0.002(3) -0.008(3) -0.001(3)
C10A 0.057(4) 0.064(5) 0.076(6) 0.001(4) 0.003(4) 0.000(4)
C11A 0.083(5) 0.066(6) 0.075(6) 0.010(4) 0.004(4) 0.006(4)
C12A 0.076(5) 0.062(6) 0.086(6) -0.004(4) -0.010(4) 0.014(4)
C13A 0.058(4) 0.059(5) 0.087(6) -0.022(4) -0.008(4) 0.008(4)
C14A 0.049(4) 0.057(5) 0.081(5) -0.022(4) -0.003(3) 0.002(3)
C15A 0.073(6) 0.104(8) 0.132(9) -0.013(7) 0.038(6) 0.011(5)
C16A 0.046(4) 0.067(4) 0.057(4) -0.006(3) 0.002(3) 0.002(4)
C21A 0.064(5) 0.067(5) 0.065(5) -0.012(4) 0.000(4) 0.010(4)
C22A 0.191(13) 0.062(7) 0.153(11) -0.015(7) -0.008(9) 0.045(8)
C20A 0.079(6) 0.092(6) 0.077(5) -0.029(4) -0.009(5) 0.025(5)
C19A 0.065(5) 0.124(7) 0.067(5) -0.017(5) -0.005(4) 0.001(5)
C18A 0.069(5) 0.109(6) 0.062(5) 0.003(5) -0.009(4) -0.006(5)
C17A 0.053(4) 0.076(5) 0.070(5) 0.004(4) -0.003(4) -0.004(4)
N1B 0.046(3) 0.073(4) 0.072(4) 0.003(3) -0.008(3) -0.009(3)
C1B 0.047(4) 0.106(5) 0.093(6) 0.016(4) -0.019(4) -0.017(4)
N2B 0.060(4) 0.151(6) 0.059(4) -0.008(4) 0.000(3) -0.028(4)
C7B 0.053(5) 0.101(5) 0.098(6) -0.027(5) 0.006(4) -0.014(5)
C2B 0.051(4) 0.075(4) 0.070(5) -0.009(4) 0.000(4) -0.007(4)
C8B 0.054(5) 0.299(14) 0.064(6) -0.013(7) -0.009(4) -0.047(7)
C17B 0.081(7) 0.069(6) 0.129(8) -0.001(6) -0.031(5) 0.001(5)
O2B 0.115(6) 0.190(9) 0.156(8) 0.058(7) 0.027(5) 0.028(6)
C16B 0.070(7) 0.119(7) 0.129(9) 0.030(6) -0.030(5) -0.012(5)
C21B 0.089(8) 0.132(9) 0.149(9) 0.028(7) -0.026(6) 0.005(7)
C18B 0.133(10) 0.101(8) 0.240(15) 0.009(9) 0.041(10) 0.002(8)
C20B 0.103(9) 0.119(9) 0.184(12) 0.048(8) -0.026(7) 0.008(7)
C19B 0.153(14) 0.148(12) 0.236(17) 0.063(10) 0.007(10) 0.043(10)
O1B 0.129(8) 0.258(10) 0.330(15) -0.016(12) -0.037(9) -0.115(7)
C3B 0.085(6) 0.074(5) 0.120(7) 0.022(5) -0.026(6) -0.017(5)
C4B 0.124(9) 0.074(6) 0.241(13) 0.018(8) -0.059(10) -0.021(7)
C5B 0.117(10) 0.077(7) 0.281(17) -0.039(7) -0.044(11) 0.019(7)
C6B 0.088(8) 0.118(7) 0.174(10) -0.071(7) 0.014(7) -0.018(7)
C13B 0.087(6) 0.237(12) 0.074(6) -0.044(8) 0.018(5) -0.083(7)
C14B 0.063(5) 0.265(10) 0.077(7) 0.006(8) -0.003(5) -0.050(6)
C9B 0.078(6) 0.312(12) 0.106(9) -0.047(11) -0.007(6) -0.061(7)
C10B 0.063(7) 0.278(12) 0.275(17) 0.016(16) -0.014(10) -0.035(8)
C12B 0.091(8) 0.234(14) 0.258(17) -0.005(15) 0.015(11) -0.024(8)
C11B 0.103(10) 0.253(14) 0.36(2) -0.045(18) 0.063(14) -0.037(9)
C22B 0.33(2) 0.23(2) 0.124(12) 0.095(12) 0.019(12) 0.012(17)
C15B 0.31(2) 0.39(3) 0.23(2) -0.10(2) -0.07(2) 0.15(3)

loop_
_atom_type_symbol
_atom_type_description
_atom_type_scat_dispersion_real
_atom_type_scat_dispersion_imag
_atom_type_scat_source
C C 0.0181 0.0091 'International Tables Vol C Tables 4.2.6.8 and 6.1.1.4'
H H 0.0000 0.0000 'International Tables Vol C Tables 4.2.6.8 and 6.1.1.4'
N N 0.0311 0.0180 'International Tables Vol C Tables 4.2.6.8 and 6.1.1.4'
O O 0.0492 0.0322 'International Tables Vol C Tables 4.2.6.8 and 6.1.1.4'
Co Co -2.3653 3.6143 'International Tables Vol C Tables 4.2.6.8 and 6.1.1.4'
Cl Cl 0.3639 0.7018 'International Tables Vol C Tables 4.2.6.8 and 6.1.1.4'

loop_
_geom_angle_atom_site_label_1
_geom_angle_atom_site_label_2
_geom_angle_atom_site_label_3
_geom_angle
_geom_angle_site_symmetry_1
_geom_angle_site_symmetry_3
_geom_angle_publ_flag
N1B Co1 N1A 110.0(3) . . ?
N1B Co1 Cl2 102.9(2) . . ?
N1A Co1 Cl2 107.67(19) . . ?
N1B Co1 Cl1 118.4(2) . . ?
N1A Co1 Cl1 98.18(18) . . ?
Cl2 Co1 Cl1 119.12(11) . . ?
C1A N2A C3A 107.1(6) . . ?
C1A N2A C8A 127.9(7) . . ?
C3A N2A C8A 124.6(6) . . ?
C14A O1A C15A 117.7(7) . . ?
C21A O2A C22A 119.5(7) . . ?
C1A N1A C2A 105.4(6) . . ?
C1A N1A Co1 129.1(5) . . ?
C2A N1A Co1 123.2(5) . . ?
N1A C1A N2A 112.3(6) . . ?
N1A C1A C16A 123.7(6) . . ?
N2A C1A C16A 123.9(7) . . ?
N2A C3A C4A 132.4(7) . . ?
N2A C3A C2A 106.1(6) . . ?
C4A C3A C2A 121.5(7) . . ?
N1A C2A C3A 109.1(7) . . ?
N1A C2A C7A 130.8(7) . . ?
C3A C2A C7A 120.1(7) . . ?
C6A C7A C2A 117.4(7) . . ?
C6A C7A H7A 121.3 . . ?
C2A C7A H7A 121.3 . . ?
C7A C6A C5A 123.4(8) . . ?
C7A C6A H6A 118.3 . . ?
C5A C6A H6A 118.3 . . ?
C6A C5A C4A 120.5(8) . . ?
C6A C5A H5A 119.8 . . ?
C4A C5A H5A 119.8 . . ?
C5A C4A C3A 117.1(7) . . ?
C5A C4A H4A 121.5 . . ?
C3A C4A H4A 121.5 . . ?
N2A C8A C9A 112.7(6) . . ?
N2A C8A H8A1 109.0 . . ?
C9A C8A H8A1 109.0 . . ?
N2A C8A H8A2 109.0 . . ?
C9A C8A H8A2 109.0 . . ?
H8A1 C8A H8A2 107.8 . . ?
C10A C9A C14A 119.0(8) . . ?
C10A C9A C8A 125.2(7) . . ?
C14A C9A C8A 115.8(7) . . ?
C9A C10A C11A 120.9(8) . . ?
C9A C10A H10A 119.5 . . ?
C11A C10A H10A 119.5 . . ?
C12A C11A C10A 119.2(9) . . ?
C12A C11A H11A 120.4 . . ?
C10A C11A H11A 120.4 . . ?
C11A C12A C13A 121.9(9) . . ?
C11A C12A H12A 119.0 . . ?
C13A C12A H12A 119.0 . . ?
C14A C13A C12A 118.2(8) . . ?
C14A C13A H13A 120.9 . . ?
C12A C13A H13A 120.9 . . ?
O1A C14A C13A 124.7(8) . . ?
O1A C14A C9A 114.6(7) . . ?
C13A C14A C9A 120.7(9) . . ?
O1A C15A H15A 109.5 . . ?
O1A C15A H15B 109.5 . . ?
H15A C15A H15B 109.5 . . ?
O1A C15A H15C 109.5 . . ?
H15A C15A H15C 109.5 . . ?
H15B C15A H15C 109.5 . . ?
C17A C16A C21A 120.4(8) . . ?
C17A C16A C1A 118.9(7) . . ?
C21A C16A C1A 120.6(7) . . ?
O2A C21A C16A 114.9(7) . . ?
O2A C21A C20A 125.1(8) . . ?
C16A C21A C20A 120.0(8) . . ?
O2A C22A H22A 109.5 . . ?
O2A C22A H22B 109.5 . . ?
H22A C22A H22B 109.5 . . ?
O2A C22A H22C 109.5 . . ?
H22A C22A H22C 109.5 . . ?
H22B C22A H22C 109.5 . . ?
C19A C20A C21A 119.3(9) . . ?
C19A C20A H20A 120.3 . . ?
C21A C20A H20A 120.3 . . ?
C20A C19A C18A 120.8(9) . . ?
C20A C19A H19A 119.6 . . ?
C18A C19A H19A 119.6 . . ?
C19A C18A C17A 120.6(9) . . ?
C19A C18A H18A 119.7 . . ?
C17A C18A H18A 119.7 . . ?
C16A C17A C18A 118.8(9) . . ?
C16A C17A H17A 120.6 . . ?
C18A C17A H17A 120.6 . . ?
C1B N1B C2B 108.1(7) . . ?
C1B N1B Co1 125.1(6) . . ?
C2B N1B Co1 126.7(5) . . ?
N1B C1B N2B 107.6(8) . . ?
N1B C1B C16B 117.1(9) . . ?
N2B C1B C16B 134.1(8) . . ?
C7B N2B C1B 109.3(7) . . ?
C7B N2B C8B 124.4(10) . . ?
C1B N2B C8B 126.1(10) . . ?
N2B C7B C2B 105.8(9) . . ?
N2B C7B C6B 134.9(11) . . ?
C2B C7B C6B 119.3(11) . . ?
N1B C2B C7B 109.2(8) . . ?
N1B C2B C3B 129.9(8) . . ?
C7B C2B C3B 120.9(10) . . ?
N2B C8B C9B 109.6(9) . . ?
N2B C8B H8B1 109.7 . . ?
C9B C8B H8B1 109.7 . . ?
N2B C8B H8B2 109.7 . . ?
C9B C8B H8B2 109.7 . . ?
H8B1 C8B H8B2 108.2 . . ?
C16B C17B C18B 126.3(13) . . ?
C16B C17B H17B 116.9 . . ?
C18B C17B H17B 116.9 . . ?
C22B O2B C21B 105.2(13) . . ?
C21B C16B C17B 114.0(12) . . ?
C21B C16B C1B 126.5(13) . . ?
C17B C16B C1B 119.2(10) . . ?
C16B C21B C20B 135.0(16) . . ?
C16B C21B O2B 107.8(12) . . ?
C20B C21B O2B 117.0(13) . . ?
C17B C18B C19B 109.3(15) . . ?
C17B C18B H18B 125.3 . . ?
C19B C18B H18B 125.3 . . ?
C21B C20B C19B 108.4(16) . . ?
C21B C20B H20B 125.8 . . ?
C19B C20B H20B 125.8 . . ?
C20B C19B C18B 126.5(16) . . ?
C20B C19B H19B 116.7 . . ?
C18B C19B H19B 116.7 . . ?
C14B O1B C15B 96.0(13) . . ?
C4B C3B C2B 116.0(11) . . ?
C4B C3B H3B 122.0 . . ?
C2B C3B H3B 122.0 . . ?
C5B C4B C3B 125.1(14) . . ?
C5B C4B H4B 117.5 . . ?
C3B C4B H4B 117.5 . . ?
C4B C5B C6B 121.8(13) . . ?
C4B C5B H5B 119.1 . . ?
C6B C5B H5B 119.1 . . ?
C5B C6B C7B 116.7(12) . . ?
C5B C6B H6B 121.6 . . ?
C7B C6B H6B 121.6 . . ?
C14B C13B C12B 106.5(16) . . ?
C14B C13B H13B 126.8 . . ?
C12B C13B H13B 126.8 . . ?
C9B C14B C13B 137.4(17) . . ?
C9B C14B O1B 103.9(13) . . ?
C13B C14B O1B 117.0(15) . . ?
C14B C9B C10B 107.0(15) . . ?
C14B C9B C8B 123.0(17) . . ?
C10B C9B C8B 129.8(15) . . ?
C11B C10B C9B 131.4(19) . . ?
C11B C10B H10B 114.3 . . ?
C9B C10B H10B 114.3 . . ?
C13B C12B C11B 129.0(16) . . ?
C13B C12B H12B 115.5 . . ?
C11B C12B H12B 115.5 . . ?
C10B C11B C12B 106.9(18) . . ?
C10B C11B H11B 126.5 . . ?
C12B C11B H11B 126.5 . . ?
O2B C22B H22D 109.5 . . ?
O2B C22B H22E 109.5 . . ?
H22D C22B H22E 109.5 . . ?
O2B C22B H22F 109.5 . . ?
H22D C22B H22F 109.5 . . ?
H22E C22B H22F 109.5 . . ?
O1B C15B H15G 109.5 . . ?
O1B C15B H15H 109.5 . . ?
H15G C15B H15H 109.5 . . ?
O1B C15B H15I 109.5 . . ?
H15G C15B H15I 109.5 . . ?
H15H C15B H15I 109.5 . . ?

loop_
_geom_bond_atom_site_label_1
_geom_bond_atom_site_label_2
_geom_bond_distance
_geom_bond_site_symmetry_2
_geom_bond_publ_flag
Co1 N1B 2.005(7) . ?
Co1 N1A 2.056(6) . ?
Co1 Cl2 2.237(3) . ?
Co1 Cl1 2.252(3) . ?
N2A C1A 1.352(8) . ?
N2A C3A 1.387(9) . ?
N2A C8A 1.450(9) . ?
O1A C14A 1.360(10) . ?
O1A C15A 1.426(10) . ?
O2A C21A 1.360(9) . ?
O2A C22A 1.432(11) . ?
N1A C1A 1.338(9) . ?
N1A C2A 1.390(9) . ?
C1A C16A 1.495(10) . ?
C3A C4A 1.393(10) . ?
C3A C2A 1.396(10) . ?
C2A C7A 1.403(10) . ?
C7A C6A 1.345(10) . ?
C7A H7A 0.9300 . ?
C6A C5A 1.383(11) . ?
C6A H6A 0.9300 . ?
C5A C4A 1.388(11) . ?
C5A H5A 0.9300 . ?
C4A H4A 0.9300 . ?
C8A C9A 1.551(10) . ?
C8A H8A1 0.9700 . ?
C8A H8A2 0.9700 . ?
C9A C10A 1.362(10) . ?
C9A C14A 1.406(10) . ?
C10A C11A 1.387(11) . ?
C10A H10A 0.9300 . ?
C11A C12A 1.360(12) . ?
C11A H11A 0.9300 . ?
C12A C13A 1.384(12) . ?
C12A H12A 0.9300 . ?
C13A C14A 1.378(11) . ?
C13A H13A 0.9300 . ?
C15A H15A 0.9600 . ?
C15A H15B 0.9600 . ?
C15A H15C 0.9600 . ?
C16A C17A 1.370(10) . ?
C16A C21A 1.377(11) . ?
C21A C20A 1.393(11) . ?
C22A H22A 0.9600 . ?
C22A H22B 0.9600 . ?
C22A H22C 0.9600 . ?
C20A C19A 1.346(12) . ?
C20A H20A 0.9300 . ?
C19A C18A 1.375(14) . ?
C19A H19A 0.9300 . ?
C18A C17A 1.380(11) . ?
C18A H18A 0.9300 . ?
C17A H17A 0.9300 . ?
N1B C1B 1.346(10) . ?
N1B C2B 1.384(10) . ?
C1B N2B 1.402(12) . ?
C1B C16B 1.539(9) . ?
N2B C7B 1.368(13) . ?
N2B C8B 1.484(10) . ?
C7B C2B 1.390(11) . ?
C7B C6B 1.438(16) . ?
C2B C3B 1.391(11) . ?
C8B C9B 1.570(17) . ?
C8B H8B1 0.9700 . ?
C8B H8B2 0.9700 . ?
C17B C16B 1.353(12) . ?
C17B C18B 1.385(13) . ?
C17B H17B 0.9300 . ?
O2B C22B 1.384(15) . ?
O2B C21B 1.560(16) . ?
C16B C21B 1.257(12) . ?
C21B C20B 1.307(13) . ?
C18B C19B 1.449(15) . ?
C18B H18B 0.9300 . ?
C20B C19B 1.409(15) . ?
C20B H20B 0.9300 . ?
C19B H19B 0.9300 . ?
O1B C14B 1.505(19) . ?
O1B C15B 1.64(2) . ?
C3B C4B 1.338(16) . ?
C3B H3B 0.9300 . ?
C4B C5B 1.336(19) . ?
C4B H4B 0.9300 . ?
C5B C6B 1.337(19) . ?
C5B H5B 0.9300 . ?
C6B H6B 0.9300 . ?
C13B C14B 1.319(14) . ?
C13B C12B 1.386(14) . ?
C13B H13B 0.9300 . ?
C14B C9B 1.290(14) . ?
C9B C10B 1.37(2) . ?
C10B C11B 1.361(15) . ?
C10B H10B 0.9300 . ?
C12B C11B 1.423(15) . ?
C12B H12B 0.9300 . ?
C11B H11B 0.9300 . ?
C22B H22D 0.9600 . ?
C22B H22E 0.9600 . ?
C22B H22F 0.9600 . ?
C15B H15G 0.9600 . ?
C15B H15H 0.9600 . ?
C15B H15I 0.9600 . ?

loop_
_geom_torsion_atom_site_label_1
_geom_torsion_atom_site_label_2
_geom_torsion_atom_site_label_3
_geom_torsion_atom_site_label_4
_geom_torsion
_geom_torsion_site_symmetry_1
_geom_torsion_site_symmetry_2
_geom_torsion_site_symmetry_3
_geom_torsion_site_symmetry_4
_geom_torsion_publ_flag
C2A N1A C1A N2A 0.7(9) . . . . ?
Co1 N1A C1A N2A 163.4(5) . . . . ?
C2A N1A C1A C16A -178.7(7) . . . . ?
Co1 N1A C1A C16A -16.0(11) . . . . ?
C3A N2A C1A N1A -1.4(9) . . . . ?
C8A N2A C1A N1A -173.7(7) . . . . ?
C3A N2A C1A C16A 177.9(7) . . . . ?
C8A N2A C1A C16A 5.7(12) . . . . ?
C1A N2A C3A C4A -176.1(8) . . . . ?
C8A N2A C3A C4A -3.5(13) . . . . ?
C1A N2A C3A C2A 1.6(8) . . . . ?
C8A N2A C3A C2A 174.2(7) . . . . ?
C1A N1A C2A C3A 0.4(8) . . . . ?
Co1 N1A C2A C3A -163.6(5) . . . . ?
C1A N1A C2A C7A 179.2(8) . . . . ?
Co1 N1A C2A C7A 15.2(12) . . . . ?
N2A C3A C2A N1A -1.2(8) . . . . ?
C4A C3A C2A N1A 176.8(7) . . . . ?
N2A C3A C2A C7A 179.8(7) . . . . ?
C4A C3A C2A C7A -2.2(12) . . . . ?
N1A C2A C7A C6A -176.1(8) . . . . ?
C3A C2A C7A C6A 2.6(12) . . . . ?
C2A C7A C6A C5A -0.7(13) . . . . ?
C7A C6A C5A C4A -1.8(14) . . . . ?
C6A C5A C4A C3A 2.2(13) . . . . ?
N2A C3A C4A C5A 177.2(8) . . . . ?
C2A C3A C4A C5A -0.2(12) . . . . ?
C1A N2A C8A C9A -120.0(8) . . . . ?
C3A N2A C8A C9A 68.9(9) . . . . ?
N2A C8A C9A C10A 8.9(11) . . . . ?
N2A C8A C9A C14A -171.1(6) . . . . ?
C14A C9A C10A C11A 1.7(12) . . . . ?
C8A C9A C10A C11A -178.3(8) . . . . ?
C9A C10A C11A C12A -1.2(13) . . . . ?
C10A C11A C12A C13A -0.2(13) . . . . ?
C11A C12A C13A C14A 1.1(13) . . . . ?
C15A O1A C14A C13A 1.0(11) . . . . ?
C15A O1A C14A C9A -178.9(7) . . . . ?
C12A C13A C14A O1A 179.5(7) . . . . ?
C12A C13A C14A C9A -0.7(12) . . . . ?
C10A C9A C14A O1A 179.2(7) . . . . ?
C8A C9A C14A O1A -0.8(10) . . . . ?
C10A C9A C14A C13A -0.7(11) . . . . ?
C8A C9A C14A C13A 179.3(7) . . . . ?
N1A C1A C16A C17A 58.4(10) . . . . ?
N2A C1A C16A C17A -120.9(8) . . . . ?
N1A C1A C16A C21A -117.8(8) . . . . ?
N2A C1A C16A C21A 62.9(11) . . . . ?
C22A O2A C21A C16A -175.1(9) . . . . ?
C22A O2A C21A C20A 4.9(13) . . . . ?
C17A C16A C21A O2A -178.2(7) . . . . ?
C1A C16A C21A O2A -2.0(11) . . . . ?
C17A C16A C21A C20A 1.9(12) . . . . ?
C1A C16A C21A C20A 178.0(7) . . . . ?
O2A C21A C20A C19A 177.5(8) . . . . ?
C16A C21A C20A C19A -2.5(13) . . . . ?
C21A C20A C19A C18A 2.3(14) . . . . ?
C20A C19A C18A C17A -1.6(14) . . . . ?
C21A C16A C17A C18A -1.1(12) . . . . ?
C1A C16A C17A C18A -177.3(7) . . . . ?
C19A C18A C17A C16A 0.9(13) . . . . ?
C2B N1B C1B N2B -1.6(9) . . . . ?
Co1 N1B C1B N2B 175.8(5) . . . . ?
C2B N1B C1B C16B 167.4(8) . . . . ?
Co1 N1B C1B C16B -15.2(11) . . . . ?
N1B C1B N2B C7B 1.0(10) . . . . ?
C16B C1B N2B C7B -165.4(11) . . . . ?
N1B C1B N2B C8B 175.7(7) . . . . ?
C16B C1B N2B C8B 9.3(17) . . . . ?
C1B N2B C7B C2B 0.1(10) . . . . ?
C8B N2B C7B C2B -174.7(8) . . . . ?
C1B N2B C7B C6B -178.8(11) . . . . ?
C8B N2B C7B C6B 6.4(17) . . . . ?
C1B N1B C2B C7B 1.7(9) . . . . ?
Co1 N1B C2B C7B -175.7(5) . . . . ?
C1B N1B C2B C3B -177.3(9) . . . . ?
Co1 N1B C2B C3B 5.3(13) . . . . ?
N2B C7B C2B N1B -1.1(9) . . . . ?
C6B C7B C2B N1B 178.0(8) . . . . ?
N2B C7B C2B C3B 178.0(8) . . . . ?
C6B C7B C2B C3B -2.9(13) . . . . ?
C7B N2B C8B C9B 63.6(15) . . . . ?
C1B N2B C8B C9B -110.4(13) . . . . ?
C18B C17B C16B C21B 1.9(18) . . . . ?
C18B C17B C16B C1B 176.9(11) . . . . ?
N1B C1B C16B C21B 123.0(13) . . . . ?
N2B C1B C16B C21B -71.7(17) . . . . ?
N1B C1B C16B C17B -51.3(12) . . . . ?
N2B C1B C16B C17B 114.0(13) . . . . ?
C17B C16B C21B C20B -7(2) . . . . ?
C1B C16B C21B C20B 178.3(13) . . . . ?
C17B C16B C21B O2B 178.4(9) . . . . ?
C1B C16B C21B O2B 3.9(16) . . . . ?
C22B O2B C21B C16B 179.7(12) . . . . ?
C22B O2B C21B C20B 4.1(17) . . . . ?
C16B C17B C18B C19B 3(2) . . . . ?
C16B C21B C20B C19B 5(2) . . . . ?
O2B C21B C20B C19B 179.0(12) . . . . ?
C21B C20B C19B C18B 2(2) . . . . ?
C17B C18B C19B C20B -6(2) . . . . ?
N1B C2B C3B C4B -177.8(10) . . . . ?
C7B C2B C3B C4B 3.3(15) . . . . ?
C2B C3B C4B C5B -1(2) . . . . ?
C3B C4B C5B C6B -2(3) . . . . ?
C4B C5B C6B C7B 3(2) . . . . ?
N2B C7B C6B C5B 178.7(12) . . . . ?
C2B C7B C6B C5B -0.1(17) . . . . ?
C12B C13B C14B C9B 6(2) . . . . ?
C12B C13B C14B O1B 167.6(13) . . . . ?
C15B O1B C14B C9B 152.2(14) . . . . ?
C15B O1B C14B C13B -15.2(16) . . . . ?
C13B C14B C9B C10B -15(3) . . . . ?
O1B C14B C9B C10B -178.0(13) . . . . ?
C13B C14B C9B C8B 170.2(13) . . . . ?
O1B C14B C9B C8B 6.8(17) . . . . ?
N2B C8B C9B C14B 83.8(17) . . . . ?
N2B C8B C9B C10B -90(2) . . . . ?
C14B C9B C10B C11B 12(3) . . . . ?
C8B C9B C10B C11B -173.1(19) . . . . ?
C14B C13B C12B C11B 9(3) . . . . ?
C9B C10B C11B C12B -3(4) . . . . ?
C13B C12B C11B C10B -9(3) . . . . ?
